data_7226721
loop_
_publ_author_name
'Geng, Jiao'
'Xu, Dan'
'Zhao, Xiao-Lei'
'Feng, Ya-Nan'
'Qian, Hui-Fen'
'Dai, Yuan'
'Huang, Wei'

_publ_section_title
;
 N-acylamino-pyridine-2,6-dione based heterocyclic dyes and their
 oxidative ring-degradation under alkaline condition
;
_journal_name_full 'RSC Adv.'
_journal_paper_doi 10.1039/C6RA21019H
_journal_year 2016
_chemical_formula_moiety 'C20 H22 N6 O6'
_chemical_formula_sum 'C20 H22 N6 O6'
_chemical_formula_weight 442.44
_chemical_name_systematic
; 
 ? 
;
_space_group_IT_number 33
_symmetry_cell_setting orthorhombic
_symmetry_space_group_name_Hall 'P 2c -2n'
_symmetry_space_group_name_H-M 'P n a 21'
_atom_sites_solution_hydrogens geom
_atom_sites_solution_primary direct
_atom_sites_solution_secondary difmap
_audit_creation_method SHELXL-97
_audit_update_record
;
2015-04-17 deposited with the CCDC.
2016-10-03 downloaded from the CCDC.
;
_cell_angle_alpha 90.00
_cell_angle_beta 90.00
_cell_angle_gamma 90.00
_cell_formula_units_Z 4
_cell_length_a 17.441(5)
_cell_length_b 24.502(7)
_cell_length_c 4.8317(15)
_cell_measurement_reflns_used 1022
_cell_measurement_temperature 291(2)
_cell_measurement_theta_max 19.5
_cell_measurement_theta_min 2.4
_cell_volume 2064.8(11)
_computing_cell_refinement SMART
_computing_data_collection 'SMART (BRUKER 2000)'
_computing_data_reduction 'SAINT (BRUKER 2000)'
_computing_molecular_graphics SHELXTL
_computing_publication_material SHELXTL
_computing_structure_refinement SHELXTL
_computing_structure_solution 'SHELXTL (BRUKER 2000)'
_diffrn_ambient_temperature 291(2)
_diffrn_measured_fraction_theta_full 0.991
_diffrn_measured_fraction_theta_max 0.991
_diffrn_measurement_device_type 'BRUKER Smart Apex CCD area detector'
_diffrn_measurement_method '\f and \w scans'
_diffrn_radiation_monochromator graphite
_diffrn_radiation_source 'fine-focus sealed tube'
_diffrn_radiation_type MoK\a
_diffrn_radiation_wavelength 0.71073
_diffrn_reflns_av_R_equivalents 0.0899
_diffrn_reflns_av_sigmaI/netI 0.1035
_diffrn_reflns_limit_h_max 22
_diffrn_reflns_limit_h_min -22
_diffrn_reflns_limit_k_max 31
_diffrn_reflns_limit_k_min 0
_diffrn_reflns_limit_l_max 0
_diffrn_reflns_limit_l_min -6
_diffrn_reflns_number 5015
_diffrn_reflns_theta_full 27.31
_diffrn_reflns_theta_max 27.31
_diffrn_reflns_theta_min 1.66
_exptl_absorpt_coefficient_mu 0.108
_exptl_absorpt_correction_T_max 0.9893
_exptl_absorpt_correction_T_min 0.9893
_exptl_absorpt_correction_type multi-scan
_exptl_absorpt_process_details 'SADABS, BRUKER(2000)'
_exptl_crystal_colour orange
_exptl_crystal_density_diffrn 1.423
_exptl_crystal_density_method 'not measured'
_exptl_crystal_description needle
_exptl_crystal_F_000 928
_exptl_crystal_size_max 0.10
_exptl_crystal_size_mid 0.10
_exptl_crystal_size_min 0.10
_refine_diff_density_max 0.183
_refine_diff_density_min -0.214
_refine_diff_density_rms 0.047
_refine_ls_abs_structure_details 'Flack H D (1983), Acta Cryst. A39, 876-881'
_refine_ls_abs_structure_Flack 10(10)
_refine_ls_extinction_method none
_refine_ls_goodness_of_fit_ref 0.964
_refine_ls_hydrogen_treatment constr
_refine_ls_matrix_type full
_refine_ls_number_parameters 289
_refine_ls_number_reflns 2592
_refine_ls_number_restraints 1
_refine_ls_restrained_S_all 0.964
_refine_ls_R_factor_all 0.1429
_refine_ls_R_factor_gt 0.0461
_refine_ls_shift/su_max 0.000
_refine_ls_shift/su_mean 0.000
_refine_ls_structure_factor_coef Fsqd
_refine_ls_weighting_details 'calc w=1/[\s^2^(Fo^2^)+(0.0414P)^2^+0.0000P] where P=(Fo^2^+2Fc^2^)/3'
_refine_ls_weighting_scheme calc
_refine_ls_wR_factor_gt 0.0849
_refine_ls_wR_factor_ref 0.1166
_reflns_number_gt 1253
_reflns_number_total 2592
_reflns_threshold_expression >2sigma(I)
_cod_data_source_file c6ra21019h2.cif
_cod_data_source_block 2
_cod_depositor_comments
;
The following automatic conversions were performed:

'_symmetry_cell_setting' value 'Orthorhombic' changed to
'orthorhombic' according to
/usr/data/users/saulius/crontab/automatic-downloads/rss-feeds/RSC/lib/dictionaries/cif_core.dic
dictionary named 'cif_core.dic' version 2.4.2 from 2011-04-26.

Automatic conversion script
Id: cif_fix_values 4268 2015-11-12 08:31:59Z antanas 
;
_cod_original_sg_symbol_Hall P2c-2n
_cod_original_sg_symbol_H-M Pna21
_cod_database_code 7226721

loop_
_symmetry_equiv_pos_as_xyz
'x, y, z'
'-x, -y, z+1/2'
'x+1/2, -y+1/2, z'
'-x+1/2, y+1/2, z+1/2'

loop_
_atom_site_label
_atom_site_type_symbol
_atom_site_fract_x
_atom_site_fract_y
_atom_site_fract_z
_atom_site_U_iso_or_equiv
_atom_site_adp_type
_atom_site_occupancy
_atom_site_symmetry_multiplicity
_atom_site_calc_flag
_atom_site_refinement_flags
C1 C 0.6654(2) 0.47208(18) 0.6988(9) 0.0348(11) Uani 1 1 d .
C2 C 0.6131(3) 0.46165(19) 0.9136(9) 0.0362(11) Uani 1 1 d .
C3 C 0.5804(3) 0.50346(18) 1.0646(10) 0.0401(12) Uani 1 1 d .
H3 H 0.5466 0.4955 1.2077 0.048 Uiso 1 1 calc R
C4 C 0.5977(2) 0.5570(2) 1.0037(11) 0.0416(12) Uani 1 1 d .
C5 C 0.6483(3) 0.56830(19) 0.7906(10) 0.0459(13) Uani 1 1 d .
H5 H 0.6602 0.6043 0.7478 0.055 Uiso 1 1 calc R
C6 C 0.6816(2) 0.52614(19) 0.6401(10) 0.0417(12) Uani 1 1 d .
H6 H 0.7153 0.5344 0.4972 0.050 Uiso 1 1 calc R
C7 C 0.5790(3) 0.65138(19) 1.1148(14) 0.0651(17) Uani 1 1 d .
H7A H 0.5647 0.6605 0.9285 0.098 Uiso 1 1 calc R
H7B H 0.6328 0.6580 1.1401 0.098 Uiso 1 1 calc R
H7C H 0.5503 0.6735 1.2419 0.098 Uiso 1 1 calc R
C8 C 0.7865(2) 0.40222(17) 0.2226(10) 0.0351(11) Uani 1 1 d .
C9 C 0.7664(2) 0.34494(19) 0.2512(10) 0.0385(12) Uani 1 1 d .
C10 C 0.8545(2) 0.3221(2) -0.1288(11) 0.0399(12) Uani 1 1 d .
C11 C 0.8757(2) 0.3797(2) -0.1377(10) 0.0403(12) Uani 1 1 d .
C12 C 0.8441(2) 0.41866(17) 0.0228(10) 0.0376(11) Uani 1 1 d .
C13 C 0.9335(3) 0.3926(2) -0.3351(11) 0.0475(13) Uani 1 1 d .
C14 C 0.8682(3) 0.47709(18) 0.0050(12) 0.0550(14) Uani 1 1 d .
H14A H 0.9022 0.4818 -0.1494 0.083 Uiso 1 1 calc R
H14B H 0.8941 0.4873 0.1725 0.083 Uiso 1 1 calc R
H14C H 0.8238 0.4997 -0.0194 0.083 Uiso 1 1 calc R
C15 C 0.7799(3) 0.25073(18) 0.1095(10) 0.0445(13) Uani 1 1 d .
H15A H 0.7719 0.2421 0.3033 0.053 Uiso 1 1 calc R
H15B H 0.8206 0.2274 0.0402 0.053 Uiso 1 1 calc R
C16 C 0.7064(3) 0.23988(19) -0.0519(11) 0.0533(15) Uani 1 1 d .
H16A H 0.6738 0.2719 -0.0430 0.064 Uiso 1 1 calc R
H16B H 0.7191 0.2335 -0.2447 0.064 Uiso 1 1 calc R
C17 C 0.6812(3) 0.1432(2) -0.0384(11) 0.0494(14) Uani 1 1 d .
C18 C 0.6350(3) 0.09655(19) 0.0735(14) 0.0697(18) Uani 1 1 d .
H18A H 0.6488 0.0636 -0.0219 0.105 Uiso 1 1 calc R
H18B H 0.5814 0.1038 0.0465 0.105 Uiso 1 1 calc R
H18C H 0.6452 0.0924 0.2676 0.105 Uiso 1 1 calc R
C19 C 0.6057(3) 0.2052(2) 0.2716(12) 0.0605(16) Uani 1 1 d .
H19A H 0.5961 0.1725 0.3793 0.073 Uiso 1 1 calc R
H19B H 0.6250 0.2330 0.3961 0.073 Uiso 1 1 calc R
C20 C 0.5326(3) 0.2242(3) 0.1455(16) 0.090(2) Uani 1 1 d .
H20A H 0.5149 0.1975 0.0147 0.134 Uiso 1 1 calc R
H20B H 0.5410 0.2583 0.0526 0.134 Uiso 1 1 calc R
H20C H 0.4948 0.2290 0.2878 0.134 Uiso 1 1 calc R
N1 N 0.5904(2) 0.40633(16) 0.9911(9) 0.0442(11) Uani 1 1 d .
N2 N 0.7010(2) 0.43021(15) 0.5486(8) 0.0395(10) Uani 1 1 d .
H2 H 0.6882 0.3968 0.5763 0.047 Uiso 1 1 calc R
N3 N 0.7540(2) 0.44220(14) 0.3656(8) 0.0384(9) Uani 1 1 d .
N4 N 0.8026(2) 0.30783(14) 0.0820(8) 0.0376(10) Uani 1 1 d .
N5 N 0.9792(3) 0.40476(19) -0.4938(10) 0.0678(14) Uani 1 1 d .
N6 N 0.6648(2) 0.19324(16) 0.0552(9) 0.0473(11) Uani 1 1 d .
O1 O 0.56268(18) 0.59471(13) 1.1656(7) 0.0539(10) Uani 1 1 d .
O2 O 0.5495(2) 0.40026(14) 1.1940(9) 0.0646(11) Uani 1 1 d .
O3 O 0.61463(18) 0.36734(14) 0.8559(8) 0.0574(10) Uani 1 1 d .
O4 O 0.71947(18) 0.32940(12) 0.4260(7) 0.0457(9) Uani 1 1 d .
O5 O 0.87860(17) 0.28799(13) -0.2887(7) 0.0523(9) Uani 1 1 d .
O6 O 0.7324(2) 0.13583(15) -0.2071(9) 0.0755(13) Uani 1 1 d .

loop_
_atom_site_aniso_label
_atom_site_aniso_U_11
_atom_site_aniso_U_22
_atom_site_aniso_U_33
_atom_site_aniso_U_23
_atom_site_aniso_U_13
_atom_site_aniso_U_12
C1 0.030(2) 0.037(3) 0.038(3) -0.006(3) -0.003(2) 0.002(2)
C2 0.032(3) 0.040(3) 0.037(3) 0.001(2) -0.003(2) 0.002(2)
C3 0.033(3) 0.048(3) 0.039(3) 0.007(3) 0.003(2) 0.009(2)
C4 0.034(3) 0.047(3) 0.045(3) -0.011(3) -0.007(3) 0.008(2)
C5 0.042(3) 0.042(3) 0.054(3) -0.002(3) -0.003(3) 0.004(2)
C6 0.030(3) 0.048(3) 0.047(3) -0.005(3) 0.000(2) 0.005(2)
C7 0.058(4) 0.052(4) 0.085(5) -0.026(3) -0.008(3) 0.010(3)
C8 0.026(2) 0.040(3) 0.039(3) -0.003(2) -0.001(2) 0.000(2)
C9 0.035(3) 0.042(3) 0.039(3) 0.001(2) -0.001(3) 0.003(2)
C10 0.025(3) 0.052(3) 0.042(3) 0.000(3) -0.007(2) 0.003(2)
C11 0.030(3) 0.053(3) 0.039(3) 0.003(3) 0.002(2) 0.000(2)
C12 0.031(3) 0.042(3) 0.039(3) 0.003(3) -0.003(2) 0.004(2)
C13 0.040(3) 0.057(3) 0.046(3) 0.005(3) 0.007(3) -0.001(2)
C14 0.045(3) 0.049(3) 0.071(4) 0.006(3) 0.012(3) -0.002(2)
C15 0.045(3) 0.039(3) 0.050(3) 0.000(3) 0.000(2) -0.001(2)
C16 0.048(3) 0.046(3) 0.065(4) 0.013(3) -0.003(3) -0.005(3)
C17 0.042(3) 0.042(3) 0.064(4) 0.001(3) 0.006(3) 0.000(3)
C18 0.056(4) 0.045(3) 0.108(5) -0.003(4) 0.011(4) -0.002(3)
C19 0.060(4) 0.063(4) 0.058(4) -0.002(3) 0.006(3) -0.005(3)
C20 0.049(4) 0.091(5) 0.128(7) 0.005(4) -0.006(4) 0.011(3)
N1 0.037(2) 0.044(3) 0.051(3) 0.004(2) 0.000(2) 0.005(2)
N2 0.035(2) 0.039(2) 0.044(2) -0.002(2) 0.006(2) 0.0021(18)
N3 0.031(2) 0.043(2) 0.041(2) 0.004(2) 0.0019(19) 0.0021(18)
N4 0.037(2) 0.035(2) 0.041(2) -0.002(2) 0.0042(19) 0.0008(18)
N5 0.055(3) 0.080(3) 0.068(3) 0.008(3) 0.019(3) 0.002(3)
N6 0.042(2) 0.043(2) 0.056(3) 0.002(2) 0.003(2) -0.004(2)
O1 0.050(2) 0.050(2) 0.061(3) -0.017(2) 0.0035(19) 0.0133(17)
O2 0.065(2) 0.062(2) 0.067(3) 0.010(2) 0.024(2) -0.0004(19)
O3 0.055(2) 0.042(2) 0.075(3) 0.009(2) 0.019(2) 0.0038(17)
O4 0.045(2) 0.0429(19) 0.049(2) 0.0040(17) 0.0103(18) 0.0015(16)
O5 0.043(2) 0.058(2) 0.056(2) -0.017(2) 0.008(2) 0.0043(17)
O6 0.059(2) 0.076(3) 0.092(3) -0.003(2) 0.031(2) 0.001(2)

loop_
_atom_type_symbol
_atom_type_description
_atom_type_scat_dispersion_real
_atom_type_scat_dispersion_imag
_atom_type_scat_source
C C 0.0033 0.0000 'International Tables Vol C Tables 4.2.6.8 and 6.1.1.4'
H H 0.0000 0.0000 'International Tables Vol C Tables 4.2.6.8 and 6.1.1.4'
N N 0.0061 0.0000 'International Tables Vol C Tables 4.2.6.8 and 6.1.1.4'
O O 0.0106 0.0000 'International Tables Vol C Tables 4.2.6.8 and 6.1.1.4'

loop_
_geom_angle_atom_site_label_1
_geom_angle_atom_site_label_2
_geom_angle_atom_site_label_3
_geom_angle
C6 C1 N2 120.2(4)
C6 C1 C2 117.3(4)
N2 C1 C2 122.5(4)
C3 C2 C1 121.6(4)
C3 C2 N1 116.1(4)
C1 C2 N1 122.3(4)
C4 C3 C2 120.2(5)
C4 C3 H3 119.9
C2 C3 H3 119.9
O1 C4 C3 115.3(5)
O1 C4 C5 125.5(5)
C3 C4 C5 119.3(4)
C4 C5 C6 120.4(5)
C4 C5 H5 119.8
C6 C5 H5 119.8
C1 C6 C5 121.3(5)
C1 C6 H6 119.4
C5 C6 H6 119.4
O1 C7 H7A 109.5
O1 C7 H7B 109.5
H7A C7 H7B 109.5
O1 C7 H7C 109.5
H7A C7 H7C 109.5
H7B C7 H7C 109.5
N3 C8 C12 116.0(4)
N3 C8 C9 124.1(4)
C12 C8 C9 119.9(4)
O4 C9 N4 120.4(4)
O4 C9 C8 121.5(4)
N4 C9 C8 118.1(4)
O5 C10 N4 120.8(4)
O5 C10 C11 124.0(4)
N4 C10 C11 115.2(4)
C12 C11 C13 121.2(5)
C12 C11 C10 124.3(4)
C13 C11 C10 114.5(4)
C11 C12 C8 118.0(4)
C11 C12 C14 122.0(4)
C8 C12 C14 119.9(4)
N5 C13 C11 177.6(6)
C12 C14 H14A 109.5
C12 C14 H14B 109.5
H14A C14 H14B 109.5
C12 C14 H14C 109.5
H14A C14 H14C 109.5
H14B C14 H14C 109.5
N4 C15 C16 110.4(4)
N4 C15 H15A 109.6
C16 C15 H15A 109.6
N4 C15 H15B 109.6
C16 C15 H15B 109.6
H15A C15 H15B 108.1
N6 C16 C15 112.1(4)
N6 C16 H16A 109.2
C15 C16 H16A 109.2
N6 C16 H16B 109.2
C15 C16 H16B 109.2
H16A C16 H16B 107.9
O6 C17 N6 121.2(5)
O6 C17 C18 121.3(5)
N6 C17 C18 117.5(5)
C17 C18 H18A 109.5
C17 C18 H18B 109.5
H18A C18 H18B 109.5
C17 C18 H18C 109.5
H18A C18 H18C 109.5
H18B C18 H18C 109.5
C20 C19 N6 111.4(5)
C20 C19 H19A 109.3
N6 C19 H19A 109.3
C20 C19 H19B 109.3
N6 C19 H19B 109.3
H19A C19 H19B 108.0
C19 C20 H20A 109.5
C19 C20 H20B 109.5
H20A C20 H20B 109.5
C19 C20 H20C 109.5
H20A C20 H20C 109.5
H20B C20 H20C 109.5
O2 N1 O3 122.1(4)
O2 N1 C2 118.5(4)
O3 N1 C2 119.3(4)
N3 N2 C1 119.8(4)
N3 N2 H2 120.1
C1 N2 H2 120.1
N2 N3 C8 119.1(4)
C9 N4 C10 124.1(4)
C9 N4 C15 117.1(4)
C10 N4 C15 118.6(4)
C17 N6 C16 119.6(4)
C17 N6 C19 124.2(4)
C16 N6 C19 116.1(4)
C4 O1 C7 118.0(4)

loop_
_geom_bond_atom_site_label_1
_geom_bond_atom_site_label_2
_geom_bond_distance
C1 C6 1.384(6)
C1 N2 1.402(5)
C1 C2 1.404(6)
C2 C3 1.381(6)
C2 N1 1.461(6)
C3 C4 1.378(6)
C3 H3 0.9300
C4 O1 1.356(5)
C4 C5 1.384(6)
C5 C6 1.390(6)
C5 H5 0.9300
C6 H6 0.9300
C7 O1 1.438(6)
C7 H7A 0.9600
C7 H7B 0.9600
C7 H7C 0.9600
C8 N3 1.326(5)
C8 C12 1.450(6)
C8 C9 1.453(6)
C9 O4 1.237(5)
C9 N4 1.375(5)
C10 O5 1.214(5)
C10 N4 1.407(6)
C10 C11 1.459(6)
C11 C12 1.348(6)
C11 C13 1.423(7)
C12 C14 1.495(6)
C13 N5 1.145(6)
C14 H14A 0.9600
C14 H14B 0.9600
C14 H14C 0.9600
C15 N4 1.460(5)
C15 C16 1.524(6)
C15 H15A 0.9700
C15 H15B 0.9700
C16 N6 1.449(5)
C16 H16A 0.9700
C16 H16B 0.9700
C17 O6 1.222(5)
C17 N6 1.338(6)
C17 C18 1.500(6)
C18 H18A 0.9600
C18 H18B 0.9600
C18 H18C 0.9600
C19 C20 1.487(7)
C19 N6 1.498(6)
C19 H19A 0.9700
C19 H19B 0.9700
C20 H20A 0.9600
C20 H20B 0.9600
C20 H20C 0.9600
N1 O2 1.221(5)
N1 O3 1.232(5)
N2 N3 1.313(5)
N2 H2 0.8600

loop_
_geom_torsion_atom_site_label_1
_geom_torsion_atom_site_label_2
_geom_torsion_atom_site_label_3
_geom_torsion_atom_site_label_4
_geom_torsion
C6 C1 C2 C3 -1.4(6)
N2 C1 C2 C3 178.0(4)
C6 C1 C2 N1 178.8(4)
N2 C1 C2 N1 -1.8(6)
C1 C2 C3 C4 1.0(7)
N1 C2 C3 C4 -179.2(4)
C2 C3 C4 O1 -179.7(4)
C2 C3 C4 C5 -0.2(7)
O1 C4 C5 C6 179.3(4)
C3 C4 C5 C6 -0.2(7)
N2 C1 C6 C5 -178.4(4)
C2 C1 C6 C5 1.0(6)
C4 C5 C6 C1 -0.2(7)
N3 C8 C9 O4 -4.1(7)
C12 C8 C9 O4 177.5(4)
N3 C8 C9 N4 177.5(4)
C12 C8 C9 N4 -0.9(6)
O5 C10 C11 C12 173.8(5)
N4 C10 C11 C12 -6.0(7)
O5 C10 C11 C13 -5.7(7)
N4 C10 C11 C13 174.5(4)
C13 C11 C12 C8 -178.9(4)
C10 C11 C12 C8 1.6(7)
C13 C11 C12 C14 -0.6(7)
C10 C11 C12 C14 179.9(4)
N3 C8 C12 C11 -176.5(4)
C9 C8 C12 C11 2.0(6)
N3 C8 C12 C14 5.1(6)
C9 C8 C12 C14 -176.3(4)
C12 C11 C13 N5 -21(13)
C10 C11 C13 N5 158(13)
N4 C15 C16 N6 -155.9(4)
C3 C2 N1 O2 -5.6(6)
C1 C2 N1 O2 174.2(4)
C3 C2 N1 O3 176.5(4)
C1 C2 N1 O3 -3.7(6)
C6 C1 N2 N3 4.9(6)
C2 C1 N2 N3 -174.4(4)
C1 N2 N3 C8 -179.1(4)
C12 C8 N3 N2 179.5(4)
C9 C8 N3 N2 1.0(6)
O4 C9 N4 C10 177.5(4)
C8 C9 N4 C10 -4.0(6)
O4 C9 N4 C15 3.1(6)
C8 C9 N4 C15 -178.4(4)
O5 C10 N4 C9 -172.6(4)
C11 C10 N4 C9 7.2(6)
O5 C10 N4 C15 1.7(6)
C11 C10 N4 C15 -178.4(4)
C16 C15 N4 C9 81.4(5)
C16 C15 N4 C10 -93.3(5)
O6 C17 N6 C16 2.2(7)
C18 C17 N6 C16 -178.4(5)
O6 C17 N6 C19 -176.9(5)
C18 C17 N6 C19 2.5(7)
C15 C16 N6 C17 -87.6(6)
C15 C16 N6 C19 91.5(5)
C20 C19 N6 C17 -99.5(6)
C20 C19 N6 C16 81.4(6)
C3 C4 O1 C7 179.3(4)
C5 C4 O1 C7 -0.1(7)
